data_1502558
loop_
_publ_author_name
'Saitman, Alec'
'Rulliere, Pauline'
'Sullivan, Steven D. E.'
'Theodorakis, Emmanuel A.'

_publ_section_title
;
 Total synthesis of norcembrenolide B and scabrolide D.
;
_journal_issue 21
_journal_name_full 'Organic letters'
_journal_page_first 5854
_journal_page_last 5857
_journal_paper_doi 10.1021/ol202476j
_journal_volume 13
_journal_year 2011
_chemical_formula_sum 'C19 H22 O4'
_chemical_formula_weight 314.37
_chemical_name_systematic
; 
 ? 
;
_space_group_IT_number 2
_symmetry_cell_setting triclinic
_symmetry_space_group_name_Hall '-P 1'
_symmetry_space_group_name_H-M 'P -1'
_atom_sites_solution_hydrogens geom
_atom_sites_solution_primary direct
_atom_sites_solution_secondary difmap
_audit_creation_method SHELXL-97
_cell_angle_alpha 80.523(9)
_cell_angle_beta 86.191(9)
_cell_angle_gamma 86.070(9)
_cell_formula_units_Z 4
_cell_length_a 6.4340(7)
_cell_length_b 14.8481(16)
_cell_length_c 16.841(2)
_cell_measurement_reflns_used 1922
_cell_measurement_temperature 90(2)
_cell_measurement_theta_max 63.88
_cell_measurement_theta_min 2.66
_cell_volume 1580.7(3)
_computing_cell_refinement 'Bruker SAINT'
_computing_data_collection 'Bruker APEX2'
_computing_data_reduction 'Bruker SAINT'
_computing_molecular_graphics 'Bruker SHELXTL'
_computing_publication_material 'Bruker SHELXTL'
_computing_structure_refinement 'SHELXL-97 (Sheldrick, 2008)'
_computing_structure_solution 'SHELXS-97 (Sheldrick, 2008)'
_diffrn_ambient_temperature 90(2)
_diffrn_measured_fraction_theta_full 0.918
_diffrn_measured_fraction_theta_max 0.854
_diffrn_measurement_device_type 'Bruker APEX-II CCD'
_diffrn_measurement_method '\f and \w scans'
_diffrn_radiation_monochromator graphite
_diffrn_radiation_source 'fine-focus sealed tube'
_diffrn_radiation_type CuK\a
_diffrn_radiation_wavelength 1.54178
_diffrn_reflns_av_R_equivalents 0.0446
_diffrn_reflns_av_sigmaI/netI 0.0872
_diffrn_reflns_limit_h_max 6
_diffrn_reflns_limit_h_min -7
_diffrn_reflns_limit_k_max 16
_diffrn_reflns_limit_k_min -15
_diffrn_reflns_limit_l_max 18
_diffrn_reflns_limit_l_min -19
_diffrn_reflns_number 6874
_diffrn_reflns_theta_full 60.00
_diffrn_reflns_theta_max 64.59
_diffrn_reflns_theta_min 2.66
_exptl_absorpt_coefficient_mu 0.744
_exptl_absorpt_correction_T_max 0.9638
_exptl_absorpt_correction_T_min 0.8359
_exptl_absorpt_correction_type multi-scan
_exptl_absorpt_process_details SADABS
_exptl_crystal_colour colourless
_exptl_crystal_density_diffrn 1.321
_exptl_crystal_density_meas ?
_exptl_crystal_density_method 'not measured'
_exptl_crystal_description Plate
_exptl_crystal_F_000 672
_exptl_crystal_size_max 0.25
_exptl_crystal_size_mid 0.11
_exptl_crystal_size_min 0.05
_refine_diff_density_max 0.259
_refine_diff_density_min -0.326
_refine_diff_density_rms 0.069
_refine_ls_extinction_coef 'not measured'
_refine_ls_extinction_method none
_refine_ls_goodness_of_fit_ref 1.047
_refine_ls_hydrogen_treatment constr
_refine_ls_matrix_type full
_refine_ls_number_parameters 421
_refine_ls_number_reflns 4563
_refine_ls_number_restraints 0
_refine_ls_restrained_S_all 1.047
_refine_ls_R_factor_all 0.1159
_refine_ls_R_factor_gt 0.0662
_refine_ls_shift/su_max 0.000
_refine_ls_shift/su_mean 0.000
_refine_ls_structure_factor_coef Fsqd
_refine_ls_weighting_details 'calc w=1/[\s^2^(Fo^2^)+(0.0858P)^2^+0.0000P] where P=(Fo^2^+2Fc^2^)/3'
_refine_ls_weighting_scheme calc
_refine_ls_wR_factor_gt 0.1539
_refine_ls_wR_factor_ref 0.1782
_reflns_number_gt 2829
_reflns_number_total 4563
_reflns_threshold_expression >2sigma(I)
_cod_data_source_file ol202476j_si_004.cif
_cod_data_source_block Theod51
_cod_depositor_comments
;
The following automatic conversions were performed:

'_symmetry_cell_setting' value 'Triclinic' changed to 'triclinic'
according to /home/saulius/struct/CIF-dictionaries/cif_core.dic
dictionary named 'cif_core.dic' version 2.4.1 from 2010-06-29.

Automatic conversion script
Id: cif_fix_values 1715 2011-07-08 13:25:40Z adriana 

The following automatic conversions were performed:

'_exptl_crystal_density_meas' value 'not measured' was changed to '?'
- the value is perceived as not measured.

Automatic conversion script
Id: cif_fix_values 3008 2015-01-20 13:52:24Z robertas 
;
_cod_original_sg_symbol_H-M P-1
_cod_database_code 1502558

loop_
_symmetry_equiv_pos_as_xyz
'x, y, z'
'-x, -y, -z'

loop_
_atom_site_label
_atom_site_type_symbol
_atom_site_fract_x
_atom_site_fract_y
_atom_site_fract_z
_atom_site_U_iso_or_equiv
_atom_site_adp_type
_atom_site_occupancy
_atom_site_symmetry_multiplicity
_atom_site_calc_flag
_atom_site_refinement_flags
O1 O -0.2638(4) -0.02984(19) 0.28605(18) 0.0316(7) Uani 1 1 d .
O2 O -0.0994(4) -0.00187(19) 0.16388(18) 0.0293(7) Uani 1 1 d .
O3 O 0.3167(4) 0.20021(18) 0.19591(16) 0.0234(7) Uani 1 1 d .
O4 O 0.0584(4) 0.31319(19) 0.30839(17) 0.0304(7) Uani 1 1 d .
H4O H 0.1148 0.3624 0.2904 0.046 Uiso 1 1 calc R
C1 C -0.1034(6) -0.0159(3) 0.2454(3) 0.0271(10) Uani 1 1 d .
C2 C 0.1109(6) -0.0130(3) 0.2716(2) 0.0229(9) Uani 1 1 d .
C3 C 0.2363(6) 0.0005(3) 0.2052(3) 0.0267(9) Uani 1 1 d .
H3 H 0.3837 0.0024 0.2046 0.032 Uiso 1 1 calc R
C4 C 0.1129(6) 0.0122(3) 0.1317(2) 0.0277(10) Uani 1 1 d .
H4 H 0.1605 -0.0357 0.0980 0.033 Uiso 1 1 calc R
C5 C 0.1184(6) 0.1075(3) 0.0802(3) 0.0290(10) Uani 1 1 d .
H5A H 0.0119 0.1137 0.0395 0.035 Uiso 1 1 calc R
H5B H 0.0823 0.1544 0.1152 0.035 Uiso 1 1 calc R
C6 C 0.3305(6) 0.1248(3) 0.0376(2) 0.0251(9) Uani 1 1 d .
C7 C 0.4814(6) 0.1625(3) 0.0689(2) 0.0238(9) Uani 1 1 d .
H7 H 0.6067 0.1678 0.0357 0.029 Uiso 1 1 calc R
C8 C 0.4899(6) 0.1967(3) 0.1436(2) 0.0245(9) Uani 1 1 d .
C9 C 0.6514(6) 0.2305(3) 0.1751(2) 0.0274(10) Uani 1 1 d .
H9 H 0.7881 0.2369 0.1507 0.033 Uiso 1 1 calc R
C10 C 0.5792(6) 0.2547(3) 0.2514(3) 0.0258(9) Uani 1 1 d .
H10 H 0.6576 0.2794 0.2876 0.031 Uiso 1 1 calc R
C11 C 0.3751(6) 0.2349(3) 0.2611(2) 0.0230(9) Uani 1 1 d .
C12 C 0.2159(6) 0.2422(3) 0.3290(2) 0.0250(9) Uani 1 1 d .
H12 H 0.2882 0.2557 0.3761 0.030 Uiso 1 1 calc R
C13 C 0.1023(6) 0.1540(3) 0.3551(2) 0.0234(9) Uani 1 1 d .
H13 H 0.0191 0.1454 0.3091 0.028 Uiso 1 1 calc R
C14 C 0.2538(6) 0.0687(3) 0.3729(2) 0.0279(9) Uani 1 1 d .
H14A H 0.3835 0.0784 0.3383 0.033 Uiso 1 1 calc R
H14B H 0.2913 0.0609 0.4298 0.033 Uiso 1 1 calc R
C15 C 0.1605(6) -0.0181(3) 0.3580(2) 0.0277(10) Uani 1 1 d .
H15A H 0.2604 -0.0710 0.3730 0.033 Uiso 1 1 calc R
H15B H 0.0313 -0.0282 0.3928 0.033 Uiso 1 1 calc R
C16 C 0.3590(7) 0.0969(3) -0.0443(2) 0.0328(10) Uani 1 1 d .
H16C H 0.5037 0.1044 -0.0650 0.049 Uiso 1 1 calc R
H16B H 0.2649 0.1353 -0.0810 0.049 Uiso 1 1 calc R
H16A H 0.3268 0.0326 -0.0403 0.049 Uiso 1 1 calc R
C17 C -0.0514(6) 0.1615(3) 0.4272(2) 0.0243(9) Uani 1 1 d .
C18 C 0.0188(7) 0.2054(3) 0.4933(3) 0.0313(10) Uani 1 1 d .
H18C H -0.0888 0.2014 0.5375 0.047 Uiso 1 1 calc R
H18A H 0.0427 0.2698 0.4730 0.047 Uiso 1 1 calc R
H18B H 0.1487 0.1738 0.5130 0.047 Uiso 1 1 calc R
C19 C -0.2372(6) 0.1257(3) 0.4309(2) 0.0274(10) Uani 1 1 d .
H19B H -0.3299 0.1277 0.4770 0.033 Uiso 1 1 calc R
H19A H -0.2768 0.0983 0.3875 0.033 Uiso 1 1 calc R
O1' O 0.2226(4) 0.48096(19) 0.23079(16) 0.0267(7) Uani 1 1 d .
O2' O 0.4074(4) 0.52132(19) 0.11474(16) 0.0261(7) Uani 1 1 d .
O3' O 0.8154(4) 0.70807(18) 0.18385(15) 0.0230(6) Uani 1 1 d .
O4' O 0.5323(4) 0.80134(19) 0.30741(18) 0.0303(7) Uani 1 1 d .
H4O' H 0.5877 0.8518 0.2962 0.045 Uiso 1 1 calc R
C1' C 0.3911(6) 0.4962(3) 0.1956(2) 0.0250(9) Uani 1 1 d .
C2' C 0.5995(6) 0.4906(3) 0.2288(2) 0.0219(9) Uani 1 1 d .
C3' C 0.7348(6) 0.5117(3) 0.1671(2) 0.0224(9) Uani 1 1 d .
H3' H 0.8815 0.5112 0.1710 0.027 Uiso 1 1 calc R
C4' C 0.6254(6) 0.5365(3) 0.0898(2) 0.0243(9) Uani 1 1 d .
H4' H 0.6773 0.4940 0.0516 0.029 Uiso 1 1 calc R
C5' C 0.6446(6) 0.6350(3) 0.0487(2) 0.0257(9) Uani 1 1 d .
H5'A H 0.5514 0.6484 0.0032 0.031 Uiso 1 1 calc R
H5'B H 0.6001 0.6768 0.0875 0.031 Uiso 1 1 calc R
C6' C 0.8650(6) 0.6515(3) 0.0178(2) 0.0256(10) Uani 1 1 d .
C7' C 1.0070(6) 0.6867(3) 0.0565(2) 0.0235(9) Uani 1 1 d .
H7' H 1.1380 0.6943 0.0275 0.028 Uiso 1 1 calc R
C8' C 0.9953(6) 0.7150(3) 0.1349(2) 0.0217(9) Uani 1 1 d .
C9' C 1.1458(6) 0.7476(3) 0.1740(3) 0.0279(10) Uani 1 1 d .
H9' H 1.2839 0.7598 0.1534 0.033 Uiso 1 1 calc R
C10' C 1.0570(6) 0.7600(3) 0.2519(3) 0.0264(9) Uani 1 1 d .
H10A H 1.1240 0.7817 0.2930 0.032 Uiso 1 1 calc R
C11' C 0.8579(6) 0.7344(3) 0.2551(2) 0.0237(9) Uani 1 1 d .
C12' C 0.6907(6) 0.7296(3) 0.3212(2) 0.0242(9) Uani 1 1 d .
H12A H 0.7566 0.7348 0.3722 0.029 Uiso 1 1 calc R
C13' C 0.5784(6) 0.6403(3) 0.3350(2) 0.0234(9) Uani 1 1 d .
H13A H 0.4966 0.6400 0.2866 0.028 Uiso 1 1 calc R
C14' C 0.7296(6) 0.5542(3) 0.3431(2) 0.0231(9) Uani 1 1 d .
H14C H 0.8592 0.5684 0.3096 0.028 Uiso 1 1 calc R
H14D H 0.7673 0.5375 0.3999 0.028 Uiso 1 1 calc R
C15' C 0.6359(6) 0.4731(3) 0.3171(2) 0.0245(9) Uani 1 1 d .
H15C H 0.7314 0.4181 0.3293 0.029 Uiso 1 1 calc R
H15D H 0.5018 0.4611 0.3482 0.029 Uiso 1 1 calc R
C16' C 0.9232(6) 0.6222(3) -0.0633(2) 0.0262(9) Uani 1 1 d .
H16F H 1.0712 0.6316 -0.0777 0.039 Uiso 1 1 calc R
H16E H 0.8381 0.6588 -0.1044 0.039 Uiso 1 1 calc R
H16D H 0.8980 0.5574 -0.0602 0.039 Uiso 1 1 calc R
C17' C 0.4234(6) 0.6340(3) 0.4080(2) 0.0244(9) Uani 1 1 d .
C18' C 0.4921(7) 0.6629(3) 0.4825(2) 0.0313(10) Uani 1 1 d .
H18E H 0.3854 0.6494 0.5264 0.047 Uiso 1 1 calc R
H18F H 0.5121 0.7287 0.4722 0.047 Uiso 1 1 calc R
H18D H 0.6238 0.6294 0.4977 0.047 Uiso 1 1 calc R
C19' C 0.2416(6) 0.5981(3) 0.4054(2) 0.0270(10) Uani 1 1 d .
H19D H 0.1493 0.5900 0.4521 0.032 Uiso 1 1 calc R
H19C H 0.2035 0.5806 0.3569 0.032 Uiso 1 1 calc R

loop_
_atom_site_aniso_label
_atom_site_aniso_U_11
_atom_site_aniso_U_22
_atom_site_aniso_U_33
_atom_site_aniso_U_23
_atom_site_aniso_U_13
_atom_site_aniso_U_12
O1 0.0239(15) 0.0224(16) 0.0474(18) -0.0076(12) 0.0077(13) 0.0018(12)
O2 0.0217(14) 0.0254(16) 0.0414(18) -0.0103(12) -0.0004(12) 0.0049(12)
O3 0.0192(13) 0.0200(15) 0.0297(16) -0.0049(11) 0.0061(11) 0.0040(11)
O4 0.0227(14) 0.0218(16) 0.0426(17) 0.0015(12) 0.0074(12) 0.0039(12)
C1 0.028(2) 0.015(2) 0.038(2) -0.0060(16) 0.0049(18) 0.0019(16)
C2 0.023(2) 0.0126(19) 0.032(2) -0.0031(15) 0.0011(16) 0.0027(15)
C3 0.0192(19) 0.019(2) 0.041(2) -0.0062(17) -0.0001(17) 0.0063(16)
C4 0.023(2) 0.027(2) 0.031(2) -0.0049(17) 0.0058(16) 0.0033(17)
C5 0.027(2) 0.025(2) 0.033(2) -0.0054(17) 0.0015(17) 0.0113(17)
C6 0.027(2) 0.019(2) 0.027(2) -0.0040(16) -0.0020(17) 0.0103(17)
C7 0.022(2) 0.024(2) 0.023(2) -0.0012(16) 0.0037(16) 0.0083(16)
C8 0.020(2) 0.019(2) 0.032(2) -0.0014(16) 0.0047(16) 0.0037(16)
C9 0.021(2) 0.022(2) 0.036(2) -0.0033(17) 0.0075(17) 0.0044(16)
C10 0.021(2) 0.018(2) 0.038(2) -0.0034(17) -0.0006(16) 0.0020(16)
C11 0.0186(19) 0.017(2) 0.031(2) -0.0011(17) 0.0001(16) 0.0048(15)
C12 0.022(2) 0.021(2) 0.031(2) -0.0030(16) 0.0022(16) 0.0033(16)
C13 0.0178(19) 0.021(2) 0.029(2) -0.0021(16) 0.0025(15) 0.0030(16)
C14 0.024(2) 0.030(2) 0.028(2) -0.0027(17) -0.0004(16) 0.0031(17)
C15 0.024(2) 0.021(2) 0.035(2) -0.0011(17) 0.0044(17) 0.0017(16)
C16 0.033(2) 0.029(2) 0.032(2) -0.0011(18) 0.0015(18) 0.0114(19)
C17 0.025(2) 0.019(2) 0.025(2) 0.0042(16) 0.0005(16) 0.0050(16)
C18 0.030(2) 0.028(2) 0.033(2) -0.0035(18) 0.0067(18) 0.0033(18)
C19 0.025(2) 0.029(2) 0.026(2) -0.0020(17) 0.0046(16) 0.0001(17)
O1' 0.0189(14) 0.0243(15) 0.0340(16) 0.0010(11) 0.0025(11) 0.0031(11)
O2' 0.0170(13) 0.0262(16) 0.0331(16) -0.0007(12) 0.0011(11) 0.0016(11)
O3' 0.0199(14) 0.0233(15) 0.0240(15) -0.0014(11) 0.0020(10) 0.0027(11)
O4' 0.0215(14) 0.0206(15) 0.0468(18) -0.0042(13) 0.0042(12) 0.0045(11)
C1' 0.025(2) 0.015(2) 0.031(2) 0.0029(16) 0.0023(17) 0.0007(16)
C2' 0.0187(18) 0.0106(19) 0.036(2) -0.0059(15) -0.0003(16) 0.0028(15)
C3' 0.0210(19) 0.017(2) 0.028(2) -0.0037(15) 0.0001(16) 0.0069(15)
C4' 0.0212(19) 0.020(2) 0.029(2) 0.0006(16) 0.0070(16) 0.0010(16)
C5' 0.021(2) 0.025(2) 0.028(2) -0.0001(17) 0.0020(16) 0.0068(16)
C6' 0.026(2) 0.020(2) 0.028(2) 0.0026(16) 0.0038(17) 0.0067(16)
C7' 0.0158(19) 0.024(2) 0.029(2) -0.0013(16) 0.0016(16) 0.0026(16)
C8' 0.0145(18) 0.019(2) 0.030(2) -0.0024(16) 0.0007(15) 0.0053(15)
C9' 0.020(2) 0.022(2) 0.038(2) -0.0016(17) 0.0040(17) 0.0058(17)
C10' 0.025(2) 0.016(2) 0.037(2) -0.0040(16) -0.0019(17) 0.0070(16)
C11' 0.020(2) 0.016(2) 0.033(2) 0.0000(16) 0.0015(16) 0.0023(15)
C12' 0.0215(19) 0.023(2) 0.028(2) -0.0053(16) 0.0008(16) 0.0007(16)
C13' 0.0172(19) 0.022(2) 0.030(2) -0.0033(16) 0.0006(15) 0.0051(15)
C14' 0.0189(18) 0.022(2) 0.026(2) -0.0009(16) 0.0003(15) 0.0046(16)
C15' 0.0211(19) 0.018(2) 0.032(2) -0.0015(16) 0.0017(16) 0.0035(16)
C16' 0.0197(19) 0.029(2) 0.028(2) -0.0058(17) 0.0025(16) 0.0052(17)
C17' 0.021(2) 0.018(2) 0.031(2) -0.0003(16) 0.0023(16) 0.0044(16)
C18' 0.030(2) 0.037(3) 0.027(2) -0.0073(18) 0.0046(17) 0.0023(19)
C19' 0.024(2) 0.025(2) 0.030(2) -0.0040(17) 0.0031(16) 0.0073(17)

loop_
_atom_type_symbol
_atom_type_description
_atom_type_scat_dispersion_real
_atom_type_scat_dispersion_imag
_atom_type_scat_source
C C 0.0181 0.0091 'International Tables Vol C Tables 4.2.6.8 and 6.1.1.4'
H H 0.0000 0.0000 'International Tables Vol C Tables 4.2.6.8 and 6.1.1.4'
O O 0.0492 0.0322 'International Tables Vol C Tables 4.2.6.8 and 6.1.1.4'

loop_
_geom_angle_atom_site_label_1
_geom_angle_atom_site_label_2
_geom_angle_atom_site_label_3
_geom_angle
C1 O2 C4 109.4(3)
C11 O3 C8 107.3(3)
C12 O4 H4O 109.5
O1 C1 O2 121.6(4)
O1 C1 C2 129.1(4)
O2 C1 C2 109.3(3)
C3 C2 C1 107.0(4)
C3 C2 C15 129.5(4)
C1 C2 C15 123.3(3)
C2 C3 C4 110.5(4)
C2 C3 H3 124.7
C4 C3 H3 124.7
O2 C4 C3 103.7(3)
O2 C4 C5 108.6(3)
C3 C4 C5 114.3(4)
O2 C4 H4 110.0
C3 C4 H4 110.0
C5 C4 H4 110.0
C6 C5 C4 112.3(3)
C6 C5 H5A 109.2
C4 C5 H5A 109.2
C6 C5 H5B 109.2
C4 C5 H5B 109.2
H5A C5 H5B 107.9
C7 C6 C16 121.6(4)
C7 C6 C5 123.6(4)
C16 C6 C5 114.8(4)
C6 C7 C8 131.9(3)
C6 C7 H7 114.0
C8 C7 H7 114.0
C9 C8 O3 108.7(4)
C9 C8 C7 129.9(3)
O3 C8 C7 121.3(4)
C8 C9 C10 107.9(3)
C8 C9 H9 126.0
C10 C9 H9 126.0
C11 C10 C9 105.6(4)
C11 C10 H10 127.2
C9 C10 H10 127.2
C10 C11 O3 110.4(3)
C10 C11 C12 131.5(4)
O3 C11 C12 118.0(3)
O4 C12 C11 112.4(3)
O4 C12 C13 106.3(3)
C11 C12 C13 112.4(3)
O4 C12 H12 108.5
C11 C12 H12 108.5
C13 C12 H12 108.5
C17 C13 C12 111.4(3)
C17 C13 C14 110.8(3)
C12 C13 C14 112.6(3)
C17 C13 H13 107.2
C12 C13 H13 107.2
C14 C13 H13 107.2
C15 C14 C13 112.5(4)
C15 C14 H14A 109.1
C13 C14 H14A 109.1
C15 C14 H14B 109.1
C13 C14 H14B 109.1
H14A C14 H14B 107.8
C2 C15 C14 111.9(3)
C2 C15 H15A 109.2
C14 C15 H15A 109.2
C2 C15 H15B 109.2
C14 C15 H15B 109.2
H15A C15 H15B 107.9
C6 C16 H16C 109.5
C6 C16 H16B 109.5
H16C C16 H16B 109.5
C6 C16 H16A 109.5
H16C C16 H16A 109.5
H16B C16 H16A 109.5
C19 C17 C18 122.3(4)
C19 C17 C13 120.1(4)
C18 C17 C13 117.5(4)
C17 C18 H18C 109.5
C17 C18 H18A 109.5
H18C C18 H18A 109.5
C17 C18 H18B 109.5
H18C C18 H18B 109.5
H18A C18 H18B 109.5
C17 C19 H19B 120.0
C17 C19 H19A 120.0
H19B C19 H19A 120.0
C1' O2' C4' 108.8(3)
C11' O3' C8' 107.1(3)
C12' O4' H4O' 109.5
O1' C1' O2' 121.0(4)
O1' C1' C2' 129.0(4)
O2' C1' C2' 110.0(3)
C3' C2' C1' 106.8(4)
C3' C2' C15' 128.9(4)
C1' C2' C15' 124.0(3)
C2' C3' C4' 110.8(4)
C2' C3' H3' 124.6
C4' C3' H3' 124.6
O2' C4' C3' 103.4(3)
O2' C4' C5' 109.6(3)
C3' C4' C5' 114.6(4)
O2' C4' H4' 109.7
C3' C4' H4' 109.7
C5' C4' H4' 109.7
C6' C5' C4' 111.0(3)
C6' C5' H5'A 109.4
C4' C5' H5'A 109.4
C6' C5' H5'B 109.4
C4' C5' H5'B 109.4
H5'A C5' H5'B 108.0
C7' C6' C5' 125.4(4)
C7' C6' C16' 120.2(3)
C5' C6' C16' 114.4(4)
C6' C7' C8' 131.1(3)
C6' C7' H7' 114.5
C8' C7' H7' 114.5
C9' C8' O3' 109.2(3)
C9' C8' C7' 129.7(3)
O3' C8' C7' 121.1(3)
C8' C9' C10' 107.2(4)
C8' C9' H9' 126.4
C10' C9' H9' 126.4
C11' C10' C9' 106.1(4)
C11' C10' H10A 126.9
C9' C10' H10A 126.9
C10' C11' O3' 110.4(3)
C10' C11' C12' 131.1(4)
O3' C11' C12' 118.5(3)
O4' C12' C11' 112.9(3)
O4' C12' C13' 106.1(3)
C11' C12' C13' 113.7(3)
O4' C12' H12A 108.0
C11' C12' H12A 108.0
C13' C12' H12A 108.0
C17' C13' C12' 112.1(3)
C17' C13' C14' 109.7(3)
C12' C13' C14' 113.1(3)
C17' C13' H13A 107.2
C12' C13' H13A 107.2
C14' C13' H13A 107.2
C15' C14' C13' 112.4(3)
C15' C14' H14C 109.1
C13' C14' H14C 109.1
C15' C14' H14D 109.1
C13' C14' H14D 109.1
H14C C14' H14D 107.9
C2' C15' C14' 111.4(3)
C2' C15' H15C 109.4
C14' C15' H15C 109.4
C2' C15' H15D 109.4
C14' C15' H15D 109.4
H15C C15' H15D 108.0
C6' C16' H16F 109.5
C6' C16' H16E 109.5
H16F C16' H16E 109.5
C6' C16' H16D 109.5
H16F C16' H16D 109.5
H16E C16' H16D 109.5
C19' C17' C18' 122.5(3)
C19' C17' C13' 119.9(4)
C18' C17' C13' 117.5(4)
C17' C18' H18E 109.5
C17' C18' H18F 109.5
H18E C18' H18F 109.5
C17' C18' H18D 109.5
H18E C18' H18D 109.5
H18F C18' H18D 109.5
C17' C19' H19D 120.0
C17' C19' H19C 120.0
H19D C19' H19C 120.0

loop_
_geom_bond_atom_site_label_1
_geom_bond_atom_site_label_2
_geom_bond_distance
O1 C1 1.210(5)
O2 C1 1.354(5)
O2 C4 1.451(5)
O3 C11 1.371(5)
O3 C8 1.377(4)
O4 C12 1.428(5)
O4 H4O 0.8400
C1 C2 1.481(6)
C2 C3 1.330(6)
C2 C15 1.498(6)
C3 C4 1.494(6)
C3 H3 0.9500
C4 C5 1.535(6)
C4 H4 1.0000
C5 C6 1.517(5)
C5 H5A 0.9900
C5 H5B 0.9900
C6 C7 1.332(6)
C6 C16 1.501(6)
C7 C8 1.437(6)
C7 H7 0.9500
C8 C9 1.358(6)
C9 C10 1.430(6)
C9 H9 0.9500
C10 C11 1.359(6)
C10 H10 0.9500
C11 C12 1.496(5)
C12 C13 1.530(6)
C12 H12 1.0000
C13 C17 1.527(5)
C13 C14 1.546(5)
C13 H13 1.0000
C14 C15 1.522(6)
C14 H14A 0.9900
C14 H14B 0.9900
C15 H15A 0.9900
C15 H15B 0.9900
C16 H16C 0.9800
C16 H16B 0.9800
C16 H16A 0.9800
C17 C19 1.335(6)
C17 C18 1.488(7)
C18 H18C 0.9800
C18 H18A 0.9800
C18 H18B 0.9800
C19 H19B 0.9500
C19 H19A 0.9500
O1' C1' 1.217(5)
O2' C1' 1.350(5)
O2' C4' 1.459(5)
O3' C11' 1.371(5)
O3' C8' 1.375(4)
O4' C12' 1.424(5)
O4' H4O' 0.8400
C1' C2' 1.479(6)
C2' C3' 1.322(6)
C2' C15' 1.498(6)
C3' C4' 1.502(6)
C3' H3' 0.9500
C4' C5' 1.521(5)
C4' H4' 1.0000
C5' C6' 1.499(5)
C5' H5'A 0.9900
C5' H5'B 0.9900
C6' C7' 1.337(6)
C6' C16' 1.517(6)
C7' C8' 1.447(6)
C7' H7' 0.9500
C8' C9' 1.363(6)
C9' C10' 1.430(6)
C9' H9' 0.9500
C10' C11' 1.356(6)
C10' H10A 0.9500
C11' C12' 1.492(5)
C12' C13' 1.530(6)
C12' H12A 1.0000
C13' C17' 1.525(5)
C13' C14' 1.545(5)
C13' H13A 1.0000
C14' C15' 1.521(6)
C14' H14C 0.9900
C14' H14D 0.9900
C15' H15C 0.9900
C15' H15D 0.9900
C16' H16F 0.9800
C16' H16E 0.9800
C16' H16D 0.9800
C17' C19' 1.324(6)
C17' C18' 1.492(6)
C18' H18E 0.9800
C18' H18F 0.9800
C18' H18D 0.9800
C19' H19D 0.9500
C19' H19C 0.9500

loop_
_geom_hbond_atom_site_label_D
_geom_hbond_atom_site_label_H
_geom_hbond_atom_site_label_A
_geom_hbond_distance_DH
_geom_hbond_distance_HA
_geom_hbond_distance_DA
_geom_hbond_angle_DHA
_geom_hbond_site_symmetry_A
O4 H4O O1' 0.84 2.02 2.852(4) 170.5 .
O4' H4O' O1 0.84 2.03 2.868(4) 171.5 1_665
